data_4322231
loop_
_publ_author_name
'Claire Newton'
'Kimberly D. Edwards'
'Joseph W. Ziller'
'Nancy M. Doherty'

_publ_section_title
;
 Electron-Rich Nitrido-Bridged Complexes. Structure and Bonding in
 Triosmium Dinitrido Compounds
;
_journal_name_full 'Inorganic Chemistry'
_journal_page_first 4032
_journal_page_last 4037
_journal_paper_doi 10.1021/ic981257p
_journal_volume 38
_journal_year 1999
_chemical_formula_sum 'C70 H98 Cl12 N8 Os3'
_chemical_formula_weight 2047.56
_chemical_name_systematic
; 
 ? 
;
_space_group_IT_number 98
_symmetry_cell_setting tetragonal
_symmetry_space_group_name_Hall 'I 4bw 2bw'
_symmetry_space_group_name_H-M 'I 41 2 2'
_atom_sites_solution_hydrogens geom
_atom_sites_solution_primary direct
_atom_sites_solution_secondary difmap
_audit_creation_method SHELXTL
_cell_angle_alpha 90.00
_cell_angle_beta 90.00
_cell_angle_gamma 90.00
_cell_formula_units_Z 4
_cell_length_a 17.4716(13)
_cell_length_b 17.4716(13)
_cell_length_c 26.435(4)
_cell_measurement_reflns_used 42
_cell_measurement_temperature 158
_cell_measurement_theta_max 15.00
_cell_measurement_theta_min 3.08
_cell_volume 8069.5(15)
_computing_cell_refinement 'Siemens XSCANS'
_computing_data_collection 'Siemens XSCANS'
_computing_data_reduction CARESS
_computing_molecular_graphics 'Siemens SHELXTL'
_computing_publication_material 'Siemens SHELXTL'
_computing_structure_refinement 'Siemens SHELXTL'
_computing_structure_solution 'Siemens SHELXTL'
_diffrn_ambient_temperature 158
_diffrn_measurement_device 'Siemens P4'
_diffrn_measurement_method '2\q/\w scans'
_diffrn_radiation_monochromator graphite
_diffrn_radiation_source rotating-anode
_diffrn_radiation_type MoK\a
_diffrn_radiation_wavelength 0.71073
_diffrn_reflns_av_R_equivalents 0.0000
_diffrn_reflns_av_sigmaI/netI 0.0251
_diffrn_reflns_limit_h_max 22
_diffrn_reflns_limit_h_min 0
_diffrn_reflns_limit_k_max 16
_diffrn_reflns_limit_k_min 0
_diffrn_reflns_limit_l_max 34
_diffrn_reflns_limit_l_min 0
_diffrn_reflns_number 2634
_diffrn_reflns_theta_max 27.50
_diffrn_reflns_theta_min 2.26
_diffrn_standards_decay_% '< 1.0'
_diffrn_standards_interval_count 97
_diffrn_standards_number 3
_exptl_absorpt_coefficient_mu 5.153
_exptl_absorpt_correction_T_max 0.2369
_exptl_absorpt_correction_T_min 0.1976
_exptl_absorpt_correction_type empirical
_exptl_crystal_colour Red/orange
_exptl_crystal_density_diffrn 1.685
_exptl_crystal_density_meas ?
_exptl_crystal_density_method n/a
_exptl_crystal_description Hexagon
_exptl_crystal_F_000 4024
_exptl_crystal_size_max 0.27
_exptl_crystal_size_mid 0.20
_exptl_crystal_size_min 0.20
_refine_diff_density_max 0.906
_refine_diff_density_min -1.436
_refine_diff_density_rms 0.148
_refine_ls_abs_structure_details 'Flack H D (1983), Acta Cryst. A39, 876-881'
_refine_ls_abs_structure_Flack -0.02(2)
_refine_ls_extinction_method none
_refine_ls_goodness_of_fit_all 1.119
_refine_ls_goodness_of_fit_obs 1.143
_refine_ls_hydrogen_treatment constr
_refine_ls_matrix_type full
_refine_ls_number_parameters 224
_refine_ls_number_reflns 2634
_refine_ls_number_restraints 0
_refine_ls_restrained_S_all 1.119
_refine_ls_restrained_S_obs 1.143
_refine_ls_R_factor_all 0.0406
_refine_ls_R_factor_obs 0.0325
_refine_ls_shift/esd_max -0.001
_refine_ls_shift/esd_mean 0.000
_refine_ls_structure_factor_coef Fsqd
_refine_ls_weighting_details 'w=1/[\s^2^(Fo^2^)+(0.0482P)^2^+29.5729P] where P=(Fo^2^+2Fc^2^)/3'
_refine_ls_weighting_scheme calc
_refine_ls_wR_factor_all 0.0850
_refine_ls_wR_factor_obs 0.0815
_reflns_number_observed 2344
_reflns_number_total 2634
_reflns_observed_criterion >2sigma(I)
_cod_data_source_file ic981257p_2.cif
_cod_data_source_block nmd4b
_cod_depositor_comments
;
The following automatic conversions were performed:

'_exptl_crystal_density_meas' value 'not_measured' was changed to '?'
- the value is perceived as not measured.

Automatic conversion script
Id: cif_fix_values 3008 2015-01-20 13:52:24Z robertas 

The following automatic conversions were performed:

'_refine_ls_weighting_scheme' value 'calc
w=1/[\s^2^(Fo^2^)+(0.0482P)^2^+29.5729P] where P=(Fo^2^+2Fc^2^)/3'
was changed to 'calc'. New tag '_refine_ls_weighting_details' was
created. The value of the new tag was set to
'w=1/[\s^2^(Fo^2^)+(0.0482P)^2^+29.5729P] where P=(Fo^2^+2Fc^2^)/3'.

Automatic conversion script
Id: cif_fix_values 3143 2015-03-26 13:38:13Z robertas 
;
_cod_original_cell_volume 8069.5(16)
_cod_database_code 4322231

loop_
_symmetry_equiv_pos_as_xyz
'x, y, z'
'-x+1/2, -y+1/2, z+1/2'
'-y, x+1/2, z+1/4'
'y+1/2, -x, z+3/4'
'-x+1/2, y, -z+3/4'
'x, -y+1/2, -z+1/4'
'y+1/2, x+1/2, -z+1/2'
'-y, -x, -z'
'x+1/2, y+1/2, z+1/2'
'-x+1, -y+1, z+1'
'-y+1/2, x+1, z+3/4'
'y+1, -x+1/2, z+5/4'
'-x+1, y+1/2, -z+5/4'
'x+1/2, -y+1, -z+3/4'
'y+1, x+1, -z+1'
'-y+1/2, -x+1/2, -z+1/2'

loop_
_atom_site_aniso_label
_atom_site_aniso_U_11
_atom_site_aniso_U_22
_atom_site_aniso_U_33
_atom_site_aniso_U_23
_atom_site_aniso_U_13
_atom_site_aniso_U_12
Os1 0.0193(2) 0.0193(2) 0.0189(3) 0.000 0.000 0.0002(2)
Os2 0.02007(14) 0.02007(14) 0.0231(2) -0.0010(2) -0.0010(2) 0.0018(2)
Cl1 0.0244(8) 0.0244(8) 0.0357(13) 0.0039(11) -0.0039(11) -0.0036(10)
Cl2 0.0177(9) 0.0409(12) 0.0271(9) 0.0033(9) 0.0009(8) -0.0031(9)
Cl3 0.0355(9) 0.0355(9) 0.057(2) 0.0013(14) 0.0013(14) 0.0152(12)
N1 0.023(3) 0.023(3) 0.016(3) 0.000(3) 0.000(3) -0.011(3)
N2 0.023(6) 0.030(6) 0.019(4) 0.000 0.000 0.007(4)
N3 0.022(4) 0.021(4) 0.030(3) 0.004(3) -0.010(3) -0.003(3)
C1 0.033(5) 0.025(4) 0.022(4) -0.003(3) 0.004(4) 0.001(4)
C2 0.048(6) 0.018(4) 0.028(4) 0.004(3) 0.003(4) 0.003(4)
C3 0.031(7) 0.036(8) 0.024(5) 0.000 0.000 0.003(5)
C4 0.053(10) 0.082(12) 0.023(6) 0.000 0.000 -0.008(7)
C5 0.057(16) 0.102(23) 0.041(13) 0.021(13) -0.012(11) 0.029(16)
C6 0.102(23) 0.045(13) 0.032(11) -0.018(10) 0.006(15) -0.028(17)
C7 0.058(17) 0.114(27) 0.024(11) -0.003(12) 0.024(12) -0.037(17)
C8 0.078(9) 0.035(6) 0.052(7) 0.011(5) -0.031(7) -0.003(6)
C9 0.088(10) 0.034(6) 0.057(8) 0.012(6) -0.043(7) -0.006(7)
C10 0.037(5) 0.036(5) 0.024(4) 0.001(4) -0.009(4) 0.001(4)
C11 0.040(5) 0.038(6) 0.033(5) 0.006(4) -0.006(4) -0.006(5)
C12 0.035(5) 0.028(5) 0.029(4) 0.005(4) -0.006(4) 0.000(4)
C13 0.050(7) 0.053(7) 0.037(5) -0.007(5) -0.016(5) -0.012(5)
C14 0.092(10) 0.055(7) 0.047(7) -0.006(6) -0.030(8) 0.004(7)
C15 0.135(14) 0.030(6) 0.046(6) 0.001(5) -0.026(8) -0.019(7)
C16 0.046(8) 0.233(25) 0.069(10) -0.062(13) -0.006(8) -0.040(13)
Cl4 0.128(5) 0.148(6) 0.140(5) -0.018(5) 0.047(4) -0.028(4)

loop_
_atom_site_label
_atom_site_type_symbol
_atom_site_fract_x
_atom_site_fract_y
_atom_site_fract_z
_atom_site_U_iso_or_equiv
_atom_site_thermal_displace_type
_atom_site_occupancy
_atom_site_calc_flag
_atom_site_refinement_flags
_atom_site_disorder_group
Os1 Os 0.5000 0.5000 -1.0000 0.01921(13) Uani 1 d S .
Os2 Os 0.64622(2) 0.35378(2) -1.0000 0.02109(11) Uani 1 d S .
Cl1 Cl 0.59689(10) 0.59689(10) -1.0000 0.0282(5) Uani 1 d S .
Cl2 Cl 0.73365(12) 0.42356(14) -1.05061(8) 0.0286(5) Uani 1 d . .
Cl3 Cl 0.74462(13) 0.25538(13) -1.0000 0.0427(7) Uani 1 d S .
N1 N 0.5773(4) 0.4227(4) -1.0000 0.020(2) Uani 1 d S .
N2 N 0.5000 0.5000 -0.9199(3) 0.024(2) Uani 1 d S .
N3 N 0.6984(4) 0.4011(4) -0.9351(3) 0.0244(15) Uani 1 d . .
C1 C 0.5028(6) 0.4349(5) -0.8940(3) 0.027(2) Uani 1 d . .
H1A H 0.5032(6) 0.3879(5) -0.9122(3) 0.032 Uiso 1 calc R .
C2 C 0.5050(6) 0.4326(5) -0.8414(3) 0.031(2) Uani 1 d . .
H2A H 0.5099(6) 0.3849(5) -0.8244(3) 0.038 Uiso 1 calc R .
C3 C 0.5000 0.5000 -0.8138(4) 0.030(2) Uani 1 d S .
C4 C 0.5000 0.5000 -0.7545(5) 0.053(4) Uani 1 d S .
C5 C 0.5749(16) 0.4481(18) -0.7391(8) 0.067(8) Uani 0.50 d P .
C6 C 0.5045(21) 0.5693(16) -0.7325(8) 0.059(8) Uani 0.50 d P .
C7 C 0.4359(17) 0.4424(21) -0.7387(7) 0.065(8) Uani 0.50 d P .
C8 C 0.7077(8) 0.3639(7) -0.8916(4) 0.055(3) Uani 1 d . .
H8A H 0.6889(8) 0.3130(7) -0.8896(4) 0.066 Uiso 1 calc R .
C9 C 0.7415(9) 0.3928(7) -0.8506(5) 0.060(4) Uani 1 d . .
H9A H 0.7493(9) 0.3615(7) -0.8217(5) 0.072 Uiso 1 calc R .
C10 C 0.7648(6) 0.4675(6) -0.8500(3) 0.032(2) Uani 1 d . .
C11 C 0.7531(6) 0.5091(6) -0.8930(3) 0.037(2) Uani 1 d . .
H11A H 0.7685(6) 0.5611(6) -0.8944(3) 0.044 Uiso 1 calc R .
C12 C 0.7184(6) 0.4750(5) -0.9346(3) 0.031(2) Uani 1 d . .
H12A H 0.7085(6) 0.5052(5) -0.9638(3) 0.037 Uiso 1 calc R .
C13 C 0.8042(7) 0.5074(7) -0.8039(4) 0.047(3) Uani 1 d . .
C14 C 0.7969(9) 0.4591(7) -0.7554(4) 0.064(4) Uani 1 d . .
H14A H 0.8193(9) 0.4084(7) -0.7612(4) 0.097 Uiso 1 calc R .
H14B H 0.7427(9) 0.4535(7) -0.7466(4) 0.097 Uiso 1 calc R .
H14C H 0.8239(9) 0.4846(7) -0.7277(4) 0.097 Uiso 1 calc R .
C15 C 0.7696(10) 0.5850(6) -0.7945(5) 0.070(4) Uani 1 d . .
H15A H 0.7740(10) 0.6162(6) -0.8252(5) 0.106 Uiso 1 calc R .
H15B H 0.7967(10) 0.6102(6) -0.7667(5) 0.106 Uiso 1 calc R .
H15C H 0.7154(10) 0.5791(6) -0.7856(5) 0.106 Uiso 1 calc R .
C16 C 0.8905(8) 0.5178(15) -0.8179(6) 0.116(9) Uani 1 d . .
H16A H 0.9136(8) 0.4676(15) -0.8240(6) 0.174 Uiso 1 calc R .
H16B H 0.9172(8) 0.5431(15) -0.7899(6) 0.174 Uiso 1 calc R .
H16C H 0.8948(8) 0.5493(15) -0.8484(6) 0.174 Uiso 1 calc R .
C17 C 0.7076(11) 0.7500 -0.8750 0.057(4) Uiso 1 d S .
C18 C 0.7271(14) 0.7147(13) -0.9147(7) 0.039(5) Uiso 0.50 d P .
C19 C 0.8388(20) 0.7233(20) -0.9076(13) 0.065(10) Uiso 0.50 d P .
C20 C 0.8578(29) 0.7500 -0.8750 0.069(13) Uiso 0.50 d SP .
C21 C 0.6229(52) 0.7500 -0.8750 0.152(33) Uiso 0.50 d SP .
C22 C 0.7631(17) 0.7230(14) -0.9127(8) 0.044(5) Uiso 0.50 d P .
C23 C 0.8028(19) 0.7132(17) -0.9288(10) 0.063(7) Uiso 0.50 d P .
C24 C 0.8581(21) 0.7349(20) -0.8973(14) 0.014(7) Uiso 0.25 d P .
C25 C 0.6286(27) 0.7497(25) -0.9024(18) 0.041(10) Uiso 0.25 d P .
C26 C 0.8463(26) 0.2500 -0.8750 0.156(15) Uiso 1 d S .
Cl4 Cl 0.9283(4) 0.3317(4) -0.8847(3) 0.138(2) Uani 1 d . .

loop_
_atom_type_symbol
_atom_type_description
_atom_type_scat_dispersion_real
_atom_type_scat_dispersion_imag
_atom_type_scat_source
C C 0.0033 0.0016 'International Tables Vol C Tables 4.2.6.8 and 6.1.1.4'
H H 0.0000 0.0000 'International Tables Vol C Tables 4.2.6.8 and 6.1.1.4'
N N 0.0061 0.0033 'International Tables Vol C Tables 4.2.6.8 and 6.1.1.4'
Cl Cl 0.1484 0.1585 'International Tables Vol C Tables 4.2.6.8 and 6.1.1.4'
Os Os -1.2165 7.6030 'International Tables Vol C Tables 4.2.6.8 and 6.1.1.4'

loop_
_geom_angle_atom_site_label_1
_geom_angle_atom_site_label_2
_geom_angle_atom_site_label_3
_geom_angle
_geom_angle_site_symmetry_1
_geom_angle_site_symmetry_3
_geom_angle_publ_flag
N1 Os1 N1 180.0 . 10_554 ?
N1 Os1 N2 90.0 . . ?
N1 Os1 N2 90.0 10_554 . ?
N1 Os1 N2 90.0 . 15_442 ?
N1 Os1 N2 90.0 10_554 15_442 ?
N2 Os1 N2 180.000(1) . 15_442 ?
N1 Os1 Cl1 90.0 . 10_554 ?
N1 Os1 Cl1 90.0 10_554 10_554 ?
N2 Os1 Cl1 90.000(1) . 10_554 ?
N2 Os1 Cl1 90.000(1) 15_442 10_554 ?
N1 Os1 Cl1 90.0 . . ?
N1 Os1 Cl1 90.0 10_554 . ?
N2 Os1 Cl1 90.000(1) . . ?
N2 Os1 Cl1 90.000(1) 15_442 . ?
Cl1 Os1 Cl1 180.0 10_554 . ?
N1 Os2 N3 91.7(2) . . ?
N1 Os2 N3 91.7(2) . 8_663 ?
N3 Os2 N3 176.7(4) . 8_663 ?
N1 Os2 Cl2 95.29(6) . 8_663 ?
N3 Os2 Cl2 90.9(2) . 8_663 ?
N3 Os2 Cl2 88.8(2) 8_663 8_663 ?
N1 Os2 Cl2 95.29(6) . . ?
N3 Os2 Cl2 88.8(2) . . ?
N3 Os2 Cl2 90.9(2) 8_663 . ?
Cl2 Os2 Cl2 169.43(12) 8_663 . ?
N1 Os2 Cl3 180.0 . . ?
N3 Os2 Cl3 88.3(2) . . ?
N3 Os2 Cl3 88.3(2) 8_663 . ?
Cl2 Os2 Cl3 84.71(6) 8_663 . ?
Cl2 Os2 Cl3 84.71(6) . . ?
Os2 N1 Os1 180.0 . . ?
C1 N2 C1 118.1(9) 10_554 . ?
C1 N2 Os1 121.0(5) 10_554 . ?
C1 N2 Os1 121.0(5) . . ?
C8 N3 C12 115.6(8) . . ?
C8 N3 Os2 124.3(7) . . ?
C12 N3 Os2 119.8(6) . . ?
N2 C1 C2 122.6(8) . . ?
C3 C2 C1 119.9(8) . . ?
C2 C3 C2 116.6(10) . 10_554 ?
C2 C3 C4 121.7(5) . . ?
C2 C3 C4 121.7(5) 10_554 . ?
C6 C4 C6 128.7(24) 10_554 . ?
C6 C4 C7 120.3(18) 10_554 10_554 ?
C6 C4 C7 42.5(20) . 10_554 ?
C6 C4 C7 42.5(20) 10_554 . ?
C6 C4 C7 120.3(18) . . ?
C7 C4 C7 148.9(18) 10_554 . ?
C6 C4 C3 115.7(12) 10_554 . ?
C6 C4 C3 115.7(12) . . ?
C7 C4 C3 105.5(9) 10_554 . ?
C7 C4 C3 105.5(9) . . ?
C6 C4 C5 110.0(19) 10_554 10_554 ?
C6 C4 C5 56.1(18) . 10_554 ?
C7 C4 C5 98.6(17) 10_554 10_554 ?
C7 C4 C5 73.6(17) . 10_554 ?
C3 C4 C5 104.4(9) . 10_554 ?
C6 C4 C5 56.1(18) 10_554 . ?
C6 C4 C5 110.0(19) . . ?
C7 C4 C5 73.6(17) 10_554 . ?
C7 C4 C5 98.6(17) . . ?
C3 C4 C5 104.4(9) . . ?
C5 C4 C5 151.3(19) 10_554 . ?
C6 C5 C4 51.4(13) 10_554 . ?
C6 C5 C7 96.6(19) 10_554 10_554 ?
C4 C5 C7 51.2(11) . 10_554 ?
C7 C6 C4 79.5(27) 10_554 . ?
C7 C6 C5 151.7(29) 10_554 10_554 ?
C4 C6 C5 72.5(17) . 10_554 ?
C6 C7 C4 57.9(17) 10_554 . ?
C6 C7 C5 106.6(26) 10_554 10_554 ?
C4 C7 C5 55.1(13) . 10_554 ?
N3 C8 C9 124.8(11) . . ?
C8 C9 C10 120.2(11) . . ?
C11 C10 C9 117.0(9) . . ?
C11 C10 C13 118.6(9) . . ?
C9 C10 C13 124.4(9) . . ?
C10 C11 C12 119.8(9) . . ?
N3 C12 C11 122.3(8) . . ?
C15 C13 C14 108.9(10) . . ?
C15 C13 C16 108.8(13) . . ?
C14 C13 C16 110.0(12) . . ?
C15 C13 C10 110.6(10) . . ?
C14 C13 C10 111.6(9) . . ?
C16 C13 C10 107.0(10) . . ?
C18 C17 C18 148.7(28) 6_563 . ?
C18 C17 C22 26.1(12) 6_563 6_563 ?
C18 C17 C22 122.8(24) . 6_563 ?
C18 C17 C22 122.8(24) 6_563 . ?
C18 C17 C22 26.1(12) . . ?
C22 C17 C22 97.4(24) 6_563 . ?
C18 C17 C21 105.6(14) 6_563 . ?
C18 C17 C21 105.6(14) . . ?
C22 C17 C21 131.3(12) 6_563 . ?
C22 C17 C21 131.3(12) . . ?
C18 C17 C25 81.5(21) 6_563 6_563 ?
C18 C17 C25 128.7(23) . 6_563 ?
C22 C17 C25 105.6(20) 6_563 6_563 ?
C22 C17 C25 154.3(21) . 6_563 ?
C21 C17 C25 27.7(17) . 6_563 ?
C18 C17 C25 128.7(23) 6_563 . ?
C18 C17 C25 81.5(21) . . ?
C22 C17 C25 154.3(21) 6_563 . ?
C22 C17 C25 105.6(20) . . ?
C21 C17 C25 27.7(17) . . ?
C25 C17 C25 55.4(35) 6_563 . ?
C22 C18 C17 94.9(34) . . ?
C22 C18 C23 24.7(29) . . ?
C17 C18 C23 119.6(23) . . ?
C22 C18 C25 144.4(41) . . ?
C17 C18 C25 56.2(19) . . ?
C23 C18 C25 161.1(24) . . ?
C22 C18 C19 8.6(31) . . ?
C17 C18 C19 98.7(18) . . ?
C23 C18 C19 21.9(15) . . ?
C25 C18 C19 151.5(21) . . ?
C23 C19 C20 150.4(56) . . ?
C23 C19 C22 37.5(25) . . ?
C20 C19 C22 113.9(42) . . ?
C23 C19 C24 143.9(44) . 6_563 ?
C20 C19 C24 7.2(34) . 6_563 ?
C22 C19 C24 107.0(29) . 6_563 ?
C23 C19 C19 132.1(33) . 6_563 ?
C20 C19 C19 18.7(34) . 6_563 ?
C22 C19 C19 95.2(19) . 6_563 ?
C24 C19 C19 11.8(18) 6_563 6_563 ?
C23 C19 C18 36.6(28) . . ?
C20 C19 C18 115.6(38) . . ?
C22 C19 C18 4.2(15) . . ?
C24 C19 C18 108.5(24) 6_563 . ?
C19 C19 C18 96.9(12) 6_563 . ?
C24 C20 C24 179.2(100) 6_563 . ?
C24 C20 C19 19.5(47) 6_563 6_563 ?
C24 C20 C19 161.2(90) . 6_563 ?
C24 C20 C19 161.2(90) 6_563 . ?
C24 C20 C19 19.5(47) . . ?
C19 C20 C19 142.6(68) 6_563 . ?
C24 C20 C23 148.8(78) 6_563 . ?
C24 C20 C23 32.0(54) . . ?
C19 C20 C23 129.5(46) 6_563 . ?
C19 C20 C23 13.4(26) . . ?
C24 C20 C23 32.0(54) 6_563 6_563 ?
C24 C20 C23 148.8(78) . 6_563 ?
C19 C20 C23 13.4(26) 6_563 6_563 ?
C19 C20 C23 129.5(46) . 6_563 ?
C23 C20 C23 116.8(33) . 6_563 ?
C24 C20 C22 56.7(58) 6_563 6_563 ?
C24 C20 C22 124.1(72) . 6_563 ?
C19 C20 C22 37.7(29) 6_563 6_563 ?
C19 C20 C22 104.9(42) . 6_563 ?
C23 C20 C22 92.1(26) . 6_563 ?
C23 C20 C22 24.7(11) 6_563 6_563 ?
C24 C20 C22 124.1(73) 6_563 . ?
C24 C20 C22 56.7(58) . . ?
C19 C20 C22 104.9(42) 6_563 . ?
C19 C20 C22 37.7(29) . . ?
C23 C20 C22 24.7(11) . . ?
C23 C20 C22 92.1(26) 6_563 . ?
C22 C20 C22 67.4(21) 6_563 . ?
C25 C21 C25 164.3(100) 6_563 . ?
C25 C21 C17 82.2(93) 6_563 . ?
C25 C21 C17 82.2(93) . . ?
C18 C22 C23 136.3(50) . . ?
C18 C22 C19 167.2(46) . . ?
C23 C22 C19 39.0(26) . . ?
C18 C22 C17 59.0(30) . . ?
C23 C22 C17 164.6(37) . . ?
C19 C22 C17 125.9(25) . . ?
C18 C22 C24 169.1(40) . . ?
C23 C22 C24 48.8(29) . . ?
C19 C22 C24 10.4(21) . . ?
C17 C22 C24 115.9(20) . . ?
C18 C22 C20 154.3(36) . . ?
C23 C22 C20 67.1(29) . . ?
C19 C22 C20 28.4(18) . . ?
C17 C22 C20 97.6(16) . . ?
C24 C22 C20 18.3(14) . . ?
C22 C23 C19 103.5(43) . . ?
C22 C23 C24 103.1(35) . . ?
C19 C23 C24 4.8(34) . . ?
C22 C23 C18 19.0(23) . . ?
C19 C23 C18 121.4(39) . . ?
C24 C23 C18 121.5(27) . . ?
C22 C23 C20 88.2(32) . . ?
C19 C23 C20 16.2(30) . . ?
C24 C23 C20 14.9(22) . . ?
C18 C23 C20 106.6(23) . . ?
C20 C24 C24 0.4(65) . 6_563 ?
C20 C24 C23 133.1(73) . . ?
C24 C24 C23 133.5(19) 6_563 . ?
C20 C24 C19 11.6(56) . 6_563 ?
C24 C24 C19 12.0(18) 6_563 6_563 ?
C23 C24 C19 121.8(30) . 6_563 ?
C20 C24 C22 105.0(66) . . ?
C24 C24 C22 105.4(14) 6_563 . ?
C23 C24 C22 28.1(15) . . ?
C19 C24 C22 93.7(25) 6_563 . ?
C21 C25 C25 7.8(93) . 6_563 ?
C21 C25 C17 70.2(90) . . ?
C25 C25 C17 62.3(17) 6_563 . ?
C21 C25 C18 107.6(92) . . ?
C25 C25 C18 100.2(20) 6_563 . ?
C17 C25 C18 42.3(13) . . ?
Cl4 C26 Cl4 90.7(19) 6_553 . ?

loop_
_geom_bond_atom_site_label_1
_geom_bond_atom_site_label_2
_geom_bond_distance
_geom_bond_site_symmetry_2
_geom_bond_publ_flag
Os1 N1 1.911(9) . ?
Os1 N1 1.911(9) 10_554 ?
Os1 N2 2.118(8) . ?
Os1 N2 2.118(8) 15_442 ?
Os1 Cl1 2.394(3) 10_554 ?
Os1 Cl1 2.394(3) . ?
Os2 N1 1.702(9) . ?
Os2 N3 2.112(7) . ?
Os2 N3 2.112(7) 8_663 ?
Os2 Cl2 2.368(2) 8_663 ?
Os2 Cl2 2.368(2) . ?
Os2 Cl3 2.431(3) . ?
N2 C1 1.329(9) 10_554 ?
N2 C1 1.329(9) . ?
N3 C8 1.330(12) . ?
N3 C12 1.337(11) . ?
C1 C2 1.393(11) . ?
C2 C3 1.388(10) . ?
C3 C2 1.388(10) 10_554 ?
C3 C4 1.57(2) . ?
C4 C6 1.35(2) 10_554 ?
C4 C6 1.35(2) . ?
C4 C7 1.56(2) 10_554 ?
C4 C7 1.56(2) . ?
C4 C5 1.64(2) 10_554 ?
C4 C5 1.64(2) . ?
C5 C6 1.43(4) 10_554 ?
C5 C7 1.92(4) 10_554 ?
C6 C7 1.07(4) 10_554 ?
C6 C5 1.43(4) 10_554 ?
C7 C6 1.07(4) 10_554 ?
C7 C5 1.92(4) 10_554 ?
C8 C9 1.33(2) . ?
C9 C10 1.368(15) . ?
C10 C11 1.362(12) . ?
C10 C13 1.564(13) . ?
C11 C12 1.392(13) . ?
C13 C15 1.51(2) . ?
C13 C14 1.54(2) . ?
C13 C16 1.56(2) . ?
C17 C18 1.26(2) 6_563 ?
C17 C18 1.26(2) . ?
C17 C22 1.47(3) 6_563 ?
C17 C22 1.47(3) . ?
C17 C21 1.48(9) . ?
C17 C25 1.56(5) 6_563 ?
C17 C25 1.56(5) . ?
C18 C22 0.65(3) . ?
C18 C23 1.38(4) . ?
C18 C25 1.86(5) . ?
C18 C19 1.97(4) . ?
C19 C23 0.86(4) . ?
C19 C20 1.03(4) . ?
C19 C22 1.33(4) . ?
C19 C24 1.66(5) 6_563 ?
C19 C19 1.96(7) 6_563 ?
C20 C24 0.65(4) 6_563 ?
C20 C24 0.65(4) . ?
C20 C19 1.03(4) 6_563 ?
C20 C23 1.83(4) . ?
C20 C23 1.83(4) 6_563 ?
C20 C22 1.99(5) 6_563 ?
C20 C22 1.99(5) . ?
C21 C25 0.73(5) 6_563 ?
C21 C25 0.73(5) . ?
C22 C23 0.83(3) . ?
C22 C24 1.72(5) . ?
C23 C24 1.33(5) . ?
C24 C24 1.29(8) 6_563 ?
C24 C19 1.66(5) 6_563 ?
C25 C25 1.45(9) 6_563 ?
C26 Cl4 2.04(3) 6_553 ?
C26 Cl4 2.04(3) . ?
